data_7049574
loop_
_publ_author_name
'Weller, Stefan'
'Schlindwein, Simon H.'
'Feil, Christoph M.'
'Kelemen, Zsolt'
'Buzs\'aki, D\'aniel'
'Nyul\'aszi, L\'aszl\'o'
'Isenberg, Stefan'
'Pietschnig, Rudolf'
'Nieger, Martin'
'Gudat, Dietrich'

_publ_section_title
;
 Controllable access to P-functional [3]ferrocenophane and
 [4]ferrocenophane frameworks.
;
_journal_issue 18
_journal_name_full 'Dalton transactions (Cambridge, England : 2003)'
_journal_page_first 6236
_journal_page_last 6247
_journal_paper_doi 10.1039/c9dt00892f
_journal_volume 48
_journal_year 2019
_chemical_formula_moiety 'C44 H76 Fe2 N4 P4 Si4, C6 H14'
_chemical_formula_sum 'C50 H90 Fe2 N4 P4 Si4'
_chemical_formula_weight 1095.19
_space_group_crystal_system triclinic
_space_group_IT_number 2
_space_group_name_Hall '-P 1'
_space_group_name_H-M_alt 'P -1'
_symmetry_space_group_name_Hall '-P 1'
_symmetry_space_group_name_H-M 'P -1'
_atom_sites_solution_hydrogens difmap
_atom_sites_solution_primary direct
_atom_sites_solution_secondary difmap
_audit_creation_method SHELXL-2014/7
_audit_update_record
;
2017-11-24 deposited with the CCDC.    2019-04-04 downloaded from the CCDC.
;
_cell_angle_alpha 107.355(4)
_cell_angle_beta 102.966(4)
_cell_angle_gamma 98.309(4)
_cell_formula_units_Z 1
_cell_length_a 9.8345(6)
_cell_length_b 12.3291(7)
_cell_length_c 12.8154(8)
_cell_measurement_reflns_used 5232
_cell_measurement_temperature 100(2)
_cell_measurement_theta_max 28.2
_cell_measurement_theta_min 3.0
_cell_volume 1407.48(16)
_computing_cell_refinement 'Bruker ApexII Software Suite, 2008'
_computing_data_collection 'Bruker ApexII Software Suite, 2008'
_computing_data_reduction 'Bruker ApexII Software Suite, 2008'
_computing_molecular_graphics 'SHELXS plus XP (Sheldrick, 1991)'
_computing_publication_material 'SHELXL-2014/7 (Sheldrick, 2014)'
_computing_structure_refinement 'SHELXL-2014/7 (Sheldrick, 2014)'
_computing_structure_solution 'SHELXS-2014/7 (Sheldrick, 2014)'
_diffrn_ambient_temperature 100(2)
_diffrn_measured_fraction_theta_full 0.999
_diffrn_measured_fraction_theta_max 0.989
_diffrn_measurement_device_type 'Bruker Kappa ApexII Duo'
_diffrn_measurement_method 'phi and omega scans'
_diffrn_radiation_type MoK\a
_diffrn_radiation_wavelength 0.71073
_diffrn_reflns_av_R_equivalents 0.0447
_diffrn_reflns_av_unetI/netI 0.0553
_diffrn_reflns_Laue_measured_fraction_full 0.999
_diffrn_reflns_Laue_measured_fraction_max 0.989
_diffrn_reflns_limit_h_max 13
_diffrn_reflns_limit_h_min -13
_diffrn_reflns_limit_k_max 16
_diffrn_reflns_limit_k_min -16
_diffrn_reflns_limit_l_max 11
_diffrn_reflns_limit_l_min -17
_diffrn_reflns_number 24921
_diffrn_reflns_point_group_measured_fraction_full 0.999
_diffrn_reflns_point_group_measured_fraction_max 0.989
_diffrn_reflns_theta_full 25.242
_diffrn_reflns_theta_max 28.457
_diffrn_reflns_theta_min 1.736
_diffrn_source 'fine-focus sealed tube'
_exptl_absorpt_coefficient_mu 0.751
_exptl_absorpt_correction_T_max 0.7357
_exptl_absorpt_correction_T_min 0.6755
_exptl_absorpt_correction_type multi-scan
_exptl_absorpt_process_details SADABS
_exptl_crystal_colour yellow
_exptl_crystal_density_diffrn 1.292
_exptl_crystal_description blocks
_exptl_crystal_F_000 586
_exptl_crystal_size_max 0.310
_exptl_crystal_size_mid 0.130
_exptl_crystal_size_min 0.080
_refine_diff_density_max 0.514
_refine_diff_density_min -0.367
_refine_diff_density_rms 0.074
_refine_ls_extinction_method none
_refine_ls_goodness_of_fit_ref 1.016
_refine_ls_hydrogen_treatment constr
_refine_ls_matrix_type full
_refine_ls_number_parameters 289
_refine_ls_number_reflns 7025
_refine_ls_number_restraints 0
_refine_ls_restrained_S_all 1.016
_refine_ls_R_factor_all 0.0613
_refine_ls_R_factor_gt 0.0368
_refine_ls_shift/su_max 0.001
_refine_ls_shift/su_mean 0.000
_refine_ls_structure_factor_coef Fsqd
_refine_ls_weighting_details 'w=1/[\s^2^(Fo^2^)+(0.0357P)^2^+0.5315P] where P=(Fo^2^+2Fc^2^)/3'
_refine_ls_weighting_scheme calc
_refine_ls_wR_factor_gt 0.0773
_refine_ls_wR_factor_ref 0.0863
_reflns_Friedel_coverage 0.000
_reflns_number_gt 5269
_reflns_number_total 7025
_reflns_threshold_expression 'I > 2\s(I)'
_cod_data_source_file c9dt00892f2.cif
_cod_data_source_block g83_mn
_cod_depositor_comments 'Adding full bibliography for 7049574--7049580.cif.'
_cod_original_cell_volume 1407.48(15)
_cod_database_code 7049574
_shelx_shelxl_version_number 2014/7
_shelx_space_group_comment
;
The symmetry employed for this shelxl refinement is uniquely defined
by the following loop, which should always be used as a source of
symmetry information in preference to the above space-group names.
They are only intended as comments.
;
_shelx_estimated_absorpt_t_min 0.801
_shelx_estimated_absorpt_t_max 0.942

loop_
_space_group_symop_operation_xyz
'x, y, z'
'-x, -y, -z'

loop_
_atom_site_label
_atom_site_type_symbol
_atom_site_fract_x
_atom_site_fract_y
_atom_site_fract_z
_atom_site_U_iso_or_equiv
_atom_site_adp_type
_atom_site_occupancy
_atom_site_site_symmetry_order
_atom_site_calc_flag
_atom_site_refinement_flags_posn
_atom_site_refinement_flags_adp
Fe1 Fe 0.76954(3) 0.50684(2) 0.81492(2) 0.01167(8) Uani 1 1 d . .
P1 P 0.43073(6) 0.57023(5) 0.92814(4) 0.01659(12) Uani 1 1 d . .
Si1 Si 0.41866(6) 0.73005(5) 0.80088(5) 0.01402(12) Uani 1 1 d . .
N3 N 0.51188(18) 0.63370(15) 0.84979(14) 0.0146(4) Uani 1 1 d . .
C4 C 0.6542(2) 0.63435(17) 0.84126(17) 0.0143(4) Uani 1 1 d . .
C5 C 0.6928(2) 0.61655(18) 0.73777(18) 0.0176(4) Uani 1 1 d . .
H5 H 0.6282 0.5932 0.6636 0.021 Uiso 1 1 calc R U
C6 C 0.8443(2) 0.63967(19) 0.76455(19) 0.0196(5) Uani 1 1 d . .
H6 H 0.8989 0.6357 0.7116 0.024 Uiso 1 1 calc R U
C7 C 0.9000(2) 0.66976(18) 0.88387(18) 0.0187(4) Uani 1 1 d . .
H7 H 0.9986 0.6889 0.9248 0.022 Uiso 1 1 calc R U
C8 C 0.7833(2) 0.66640(17) 0.93206(17) 0.0160(4) Uani 1 1 d . .
H8 H 0.7900 0.6826 1.0105 0.019 Uiso 1 1 calc R U
C9 C 0.5508(2) 0.84193(19) 0.78219(19) 0.0226(5) Uani 1 1 d . .
H9A H 0.5013 0.8961 0.7551 0.034 Uiso 1 1 calc R U
H9B H 0.6230 0.8851 0.8553 0.034 Uiso 1 1 calc R U
H9C H 0.5977 0.8034 0.7263 0.034 Uiso 1 1 calc R U
C10 C 0.3368(2) 0.8085(2) 0.91090(19) 0.0241(5) Uani 1 1 d . .
H10A H 0.2855 0.8615 0.8834 0.036 Uiso 1 1 calc R U
H10B H 0.2697 0.7517 0.9254 0.036 Uiso 1 1 calc R U
H10C H 0.4124 0.8534 0.9817 0.036 Uiso 1 1 calc R U
C11 C 0.2721(2) 0.64815(19) 0.66322(18) 0.0196(5) Uani 1 1 d . .
C12 C 0.1897(3) 0.7344(2) 0.6285(2) 0.0367(7) Uani 1 1 d . .
H12A H 0.1493 0.7721 0.6895 0.055 Uiso 1 1 calc R U
H12B H 0.2551 0.7938 0.6157 0.055 Uiso 1 1 calc R U
H12C H 0.1121 0.6924 0.5583 0.055 Uiso 1 1 calc R U
C13 C 0.1678(3) 0.5532(2) 0.6785(2) 0.0289(5) Uani 1 1 d . .
H13A H 0.1267 0.5887 0.7398 0.043 Uiso 1 1 calc R U
H13B H 0.0908 0.5138 0.6073 0.043 Uiso 1 1 calc R U
H13C H 0.2191 0.4963 0.6982 0.043 Uiso 1 1 calc R U
C14 C 0.3343(3) 0.5902(2) 0.56720(19) 0.0307(6) Uani 1 1 d . .
H14A H 0.4015 0.6498 0.5561 0.046 Uiso 1 1 calc R U
H14B H 0.3847 0.5332 0.5874 0.046 Uiso 1 1 calc R U
H14C H 0.2565 0.5507 0.4966 0.046 Uiso 1 1 calc R U
P2 P 0.42475(6) 0.38165(5) 0.89855(4) 0.01691(12) Uani 1 1 d . .
Si2 Si 0.40343(6) 0.17092(5) 0.71190(4) 0.01336(12) Uani 1 1 d . .
N15 N 0.50600(18) 0.31186(14) 0.80211(13) 0.0149(4) Uani 1 1 d . .
C16 C 0.6500(2) 0.34846(17) 0.80053(16) 0.0145(4) Uani 1 1 d . .
C17 C 0.7782(2) 0.38308(17) 0.89244(17) 0.0148(4) Uani 1 1 d . .
H17 H 0.7835 0.3951 0.9701 0.018 Uiso 1 1 calc R U
C18 C 0.8964(2) 0.39634(18) 0.84736(18) 0.0178(4) Uani 1 1 d . .
H18 H 0.9947 0.4184 0.8897 0.021 Uiso 1 1 calc R U
C19 C 0.8429(2) 0.37111(18) 0.72841(18) 0.0189(5) Uani 1 1 d . .
H19 H 0.8988 0.3726 0.6770 0.023 Uiso 1 1 calc R U
C20 C 0.6911(2) 0.34325(18) 0.69960(17) 0.0172(4) Uani 1 1 d . .
H20 H 0.6276 0.3243 0.6257 0.021 Uiso 1 1 calc R U
C21 C 0.5274(2) 0.08571(19) 0.65393(18) 0.0203(5) Uani 1 1 d . .
H21A H 0.4733 0.0072 0.6036 0.030 Uiso 1 1 calc R U
H21B H 0.5739 0.1249 0.6107 0.030 Uiso 1 1 calc R U
H21C H 0.6005 0.0800 0.7169 0.030 Uiso 1 1 calc R U
C22 C 0.3227(2) 0.09520(19) 0.79734(18) 0.0211(5) Uani 1 1 d . .
H22A H 0.2661 0.0173 0.7474 0.032 Uiso 1 1 calc R U
H22B H 0.3991 0.0880 0.8571 0.032 Uiso 1 1 calc R U
H22C H 0.2606 0.1406 0.8324 0.032 Uiso 1 1 calc R U
C23 C 0.2559(2) 0.17626(19) 0.59153(18) 0.0211(5) Uani 1 1 d . .
C24 C 0.1935(3) 0.0517(2) 0.5056(2) 0.0327(6) Uani 1 1 d . .
H24A H 0.1557 0.0013 0.5438 0.049 Uiso 1 1 calc R U
H24B H 0.1160 0.0527 0.4429 0.049 Uiso 1 1 calc R U
H24C H 0.2689 0.0217 0.4754 0.049 Uiso 1 1 calc R U
C25 C 0.1344(2) 0.2216(2) 0.6346(2) 0.0291(5) Uani 1 1 d . .
H25A H 0.0967 0.1722 0.6738 0.044 Uiso 1 1 calc R U
H25B H 0.1711 0.3020 0.6877 0.044 Uiso 1 1 calc R U
H25C H 0.0575 0.2196 0.5699 0.044 Uiso 1 1 calc R U
C26 C 0.3142(3) 0.2535(3) 0.5306(2) 0.0408(7) Uani 1 1 d . .
H26A H 0.3919 0.2247 0.5029 0.061 Uiso 1 1 calc R U
H26B H 0.2372 0.2514 0.4659 0.061 Uiso 1 1 calc R U
H26C H 0.3508 0.3339 0.5837 0.061 Uiso 1 1 calc R U
C1L C 0.9079(3) 1.0858(2) 0.8280(2) 0.0337(6) Uani 1 1 d . .
H1L1 H 0.8550 1.0710 0.7488 0.050 Uiso 1 1 calc R U
H1L2 H 0.8447 1.1040 0.8769 0.050 Uiso 1 1 calc R U
H1L3 H 0.9901 1.1520 0.8525 0.050 Uiso 1 1 calc R U
C2L C 0.9600(3) 0.9789(2) 0.8372(2) 0.0288(6) Uani 1 1 d . .
H2L1 H 1.0217 0.9601 0.7860 0.035 Uiso 1 1 calc R U
H2L2 H 0.8764 0.9122 0.8104 0.035 Uiso 1 1 calc R U
C3L C 1.0442(2) 0.9927(2) 0.9577(2) 0.0248(5) Uani 1 1 d . .
H3L1 H 1.0846 0.9232 0.9549 0.030 Uiso 1 1 calc R U
H3L2 H 1.1253 1.0615 0.9857 0.030 Uiso 1 1 calc R U

loop_
_atom_site_aniso_label
_atom_site_aniso_U_11
_atom_site_aniso_U_22
_atom_site_aniso_U_33
_atom_site_aniso_U_23
_atom_site_aniso_U_13
_atom_site_aniso_U_12
Fe1 0.00851(15) 0.01426(15) 0.01425(14) 0.00594(11) 0.00493(11) 0.00375(11)
P1 0.0202(3) 0.0195(3) 0.0194(3) 0.0112(2) 0.0135(2) 0.0105(2)
Si1 0.0122(3) 0.0163(3) 0.0168(3) 0.0082(2) 0.0052(2) 0.0060(2)
N3 0.0116(9) 0.0205(9) 0.0189(8) 0.0116(7) 0.0087(7) 0.0082(7)
C4 0.0131(10) 0.0165(10) 0.0191(10) 0.0100(8) 0.0084(8) 0.0066(8)
C5 0.0174(11) 0.0224(11) 0.0218(10) 0.0143(9) 0.0100(8) 0.0105(9)
C6 0.0194(12) 0.0202(11) 0.0293(11) 0.0149(9) 0.0153(9) 0.0083(9)
C7 0.0130(11) 0.0133(10) 0.0300(12) 0.0070(8) 0.0077(9) 0.0018(9)
C8 0.0157(11) 0.0132(10) 0.0193(10) 0.0044(8) 0.0068(8) 0.0035(8)
C9 0.0196(12) 0.0217(12) 0.0320(12) 0.0156(10) 0.0084(9) 0.0067(10)
C10 0.0229(13) 0.0258(12) 0.0283(12) 0.0101(9) 0.0105(9) 0.0133(10)
C11 0.0161(11) 0.0200(11) 0.0219(11) 0.0087(8) 0.0017(8) 0.0038(9)
C12 0.0319(15) 0.0343(15) 0.0367(14) 0.0152(11) -0.0091(11) 0.0096(12)
C13 0.0191(13) 0.0287(13) 0.0341(13) 0.0085(10) 0.0038(10) 0.0016(10)
C14 0.0304(14) 0.0346(14) 0.0197(11) 0.0033(10) 0.0036(10) 0.0030(11)
P2 0.0203(3) 0.0148(3) 0.0168(3) 0.0031(2) 0.0119(2) 0.0023(2)
Si2 0.0131(3) 0.0123(3) 0.0135(3) 0.0025(2) 0.0048(2) 0.0020(2)
N15 0.0144(9) 0.0149(9) 0.0144(8) 0.0014(6) 0.0085(7) 0.0009(7)
C16 0.0141(11) 0.0129(10) 0.0172(10) 0.0037(8) 0.0076(8) 0.0028(8)
C17 0.0154(11) 0.0147(10) 0.0180(10) 0.0084(8) 0.0060(8) 0.0063(8)
C18 0.0117(11) 0.0184(11) 0.0271(11) 0.0104(9) 0.0073(8) 0.0072(9)
C19 0.0183(12) 0.0164(11) 0.0266(11) 0.0068(9) 0.0145(9) 0.0060(9)
C20 0.0174(11) 0.0179(11) 0.0154(10) 0.0021(8) 0.0090(8) 0.0022(9)
C21 0.0203(12) 0.0180(11) 0.0216(11) 0.0036(8) 0.0076(9) 0.0054(9)
C22 0.0212(12) 0.0169(11) 0.0251(11) 0.0071(9) 0.0082(9) 0.0019(9)
C23 0.0161(12) 0.0243(12) 0.0214(11) 0.0070(9) 0.0031(9) 0.0047(9)
C24 0.0196(13) 0.0403(15) 0.0230(12) -0.0047(10) -0.0014(9) 0.0053(11)
C25 0.0203(13) 0.0284(13) 0.0370(14) 0.0089(10) 0.0047(10) 0.0109(11)
C26 0.0277(15) 0.066(2) 0.0373(15) 0.0353(14) 0.0032(11) 0.0092(14)
C1L 0.0260(14) 0.0430(16) 0.0265(13) 0.0064(11) 0.0020(10) 0.0118(12)
C2L 0.0183(13) 0.0288(14) 0.0328(13) 0.0002(10) 0.0117(10) 0.0004(10)
C3L 0.0171(12) 0.0224(12) 0.0369(13) 0.0096(10) 0.0109(10) 0.0066(10)

loop_
_atom_type_symbol
_atom_type_description
_atom_type_scat_dispersion_real
_atom_type_scat_dispersion_imag
_atom_type_scat_source
C C 0.0033 0.0016 'International Tables Vol C Tables 4.2.6.8 and 6.1.1.4'
H H 0.0000 0.0000 'International Tables Vol C Tables 4.2.6.8 and 6.1.1.4'
N N 0.0061 0.0033 'International Tables Vol C Tables 4.2.6.8 and 6.1.1.4'
Si Si 0.0817 0.0704 'International Tables Vol C Tables 4.2.6.8 and 6.1.1.4'
P P 0.1023 0.0942 'International Tables Vol C Tables 4.2.6.8 and 6.1.1.4'
Fe Fe 0.3463 0.8444 'International Tables Vol C Tables 4.2.6.8 and 6.1.1.4'

loop_
_geom_angle_atom_site_label_1
_geom_angle_atom_site_label_2
_geom_angle_atom_site_label_3
_geom_angle
_geom_angle_site_symmetry_1
_geom_angle_site_symmetry_3
C20 Fe1 C5 106.55(9) . .
C20 Fe1 C6 119.89(9) . .
C5 Fe1 C6 40.79(8) . .
C20 Fe1 C7 155.40(8) . .
C5 Fe1 C7 68.58(9) . .
C6 Fe1 C7 40.69(9) . .
C20 Fe1 C19 40.86(8) . .
C5 Fe1 C19 120.61(9) . .
C6 Fe1 C19 103.69(9) . .
C7 Fe1 C19 119.32(9) . .
C20 Fe1 C18 68.52(9) . .
C5 Fe1 C18 156.38(8) . .
C6 Fe1 C18 120.10(9) . .
C7 Fe1 C18 105.79(9) . .
C19 Fe1 C18 40.61(8) . .
C20 Fe1 C8 162.05(8) . .
C5 Fe1 C8 68.63(8) . .
C6 Fe1 C8 68.51(8) . .
C7 Fe1 C8 40.67(8) . .
C19 Fe1 C8 156.69(9) . .
C18 Fe1 C8 122.93(8) . .
C20 Fe1 C17 68.55(8) . .
C5 Fe1 C17 161.21(8) . .
C6 Fe1 C17 157.64(9) . .
C7 Fe1 C17 123.56(8) . .
C19 Fe1 C17 68.35(8) . .
C18 Fe1 C17 40.50(8) . .
C8 Fe1 C17 110.13(8) . .
C20 Fe1 C4 124.62(9) . .
C5 Fe1 C4 40.71(8) . .
C6 Fe1 C4 68.39(8) . .
C7 Fe1 C4 68.33(8) . .
C19 Fe1 C4 158.71(8) . .
C18 Fe1 C4 160.47(8) . .
C8 Fe1 C4 40.65(8) . .
C17 Fe1 C4 126.12(8) . .
C20 Fe1 C16 40.79(8) . .
C5 Fe1 C16 124.06(9) . .
C6 Fe1 C16 157.82(9) . .
C7 Fe1 C16 161.29(8) . .
C19 Fe1 C16 68.45(8) . .
C18 Fe1 C16 68.20(8) . .
C8 Fe1 C16 126.56(8) . .
C17 Fe1 C16 40.56(8) . .
C4 Fe1 C16 111.07(8) . .
N3 P1 P2 109.90(7) . 2_667
N3 P1 P2 117.64(6) . .
P2 P1 P2 90.76(3) 2_667 .
N3 Si1 C9 108.22(9) . .
N3 Si1 C10 109.88(9) . .
C9 Si1 C10 107.33(11) . .
N3 Si1 C11 111.16(9) . .
C9 Si1 C11 111.22(10) . .
C10 Si1 C11 108.95(10) . .
C4 N3 P1 126.19(13) . .
C4 N3 Si1 119.07(13) . .
P1 N3 Si1 113.42(9) . .
C5 C4 N3 124.12(18) . .
C5 C4 C8 107.71(18) . .
N3 C4 C8 127.73(18) . .
C5 C4 Fe1 68.66(11) . .
N3 C4 Fe1 133.19(14) . .
C8 C4 Fe1 69.40(11) . .
C6 C5 C4 108.15(18) . .
C6 C5 Fe1 69.61(12) . .
C4 C5 Fe1 70.63(11) . .
C6 C5 H5 125.9 . .
C4 C5 H5 125.9 . .
Fe1 C5 H5 125.4 . .
C7 C6 C5 108.11(18) . .
C7 C6 Fe1 69.79(12) . .
C5 C6 Fe1 69.60(12) . .
C7 C6 H6 125.9 . .
C5 C6 H6 125.9 . .
Fe1 C6 H6 126.2 . .
C6 C7 C8 108.34(19) . .
C6 C7 Fe1 69.51(12) . .
C8 C7 Fe1 70.23(12) . .
C6 C7 H7 125.8 . .
C8 C7 H7 125.8 . .
Fe1 C7 H7 126.0 . .
C7 C8 C4 107.68(18) . .
C7 C8 Fe1 69.09(12) . .
C4 C8 Fe1 69.94(11) . .
C7 C8 H8 126.2 . .
C4 C8 H8 126.2 . .
Fe1 C8 H8 126.4 . .
Si1 C9 H9A 109.5 . .
Si1 C9 H9B 109.5 . .
H9A C9 H9B 109.5 . .
Si1 C9 H9C 109.5 . .
H9A C9 H9C 109.5 . .
H9B C9 H9C 109.5 . .
Si1 C10 H10A 109.5 . .
Si1 C10 H10B 109.5 . .
H10A C10 H10B 109.5 . .
Si1 C10 H10C 109.5 . .
H10A C10 H10C 109.5 . .
H10B C10 H10C 109.5 . .
C14 C11 C13 108.26(19) . .
C14 C11 C12 108.7(2) . .
C13 C11 C12 109.0(2) . .
C14 C11 Si1 111.22(15) . .
C13 C11 Si1 110.65(15) . .
C12 C11 Si1 108.94(15) . .
C11 C12 H12A 109.5 . .
C11 C12 H12B 109.5 . .
H12A C12 H12B 109.5 . .
C11 C12 H12C 109.5 . .
H12A C12 H12C 109.5 . .
H12B C12 H12C 109.5 . .
C11 C13 H13A 109.5 . .
C11 C13 H13B 109.5 . .
H13A C13 H13B 109.5 . .
C11 C13 H13C 109.5 . .
H13A C13 H13C 109.5 . .
H13B C13 H13C 109.5 . .
C11 C14 H14A 109.5 . .
C11 C14 H14B 109.5 . .
H14A C14 H14B 109.5 . .
C11 C14 H14C 109.5 . .
H14A C14 H14C 109.5 . .
H14B C14 H14C 109.5 . .
N15 P2 P1 109.03(7) . 2_667
N15 P2 P1 117.87(7) . .
P1 P2 P1 89.24(3) 2_667 .
N15 Si2 C21 107.81(9) . .
N15 Si2 C22 109.57(9) . .
C21 Si2 C22 107.66(10) . .
N15 Si2 C23 112.36(9) . .
C21 Si2 C23 110.20(10) . .
C22 Si2 C23 109.12(10) . .
C16 N15 P2 126.46(13) . .
C16 N15 Si2 119.80(13) . .
P2 N15 Si2 113.01(10) . .
C20 C16 C17 107.40(18) . .
C20 C16 N15 124.10(18) . .
C17 C16 N15 128.14(18) . .
C20 C16 Fe1 68.26(12) . .
C17 C16 Fe1 69.48(11) . .
N15 C16 Fe1 132.70(14) . .
C18 C17 C16 107.99(18) . .
C18 C17 Fe1 69.35(12) . .
C16 C17 Fe1 69.97(11) . .
C18 C17 H17 126.0 . .
C16 C17 H17 126.0 . .
Fe1 C17 H17 126.3 . .
C19 C18 C17 108.33(18) . .
C19 C18 Fe1 69.40(12) . .
C17 C18 Fe1 70.15(12) . .
C19 C18 H18 125.8 . .
C17 C18 H18 125.8 . .
Fe1 C18 H18 126.2 . .
C18 C19 C20 107.90(18) . .
C18 C19 Fe1 69.99(12) . .
C20 C19 Fe1 69.17(12) . .
C18 C19 H19 126.0 . .
C20 C19 H19 126.0 . .
Fe1 C19 H19 126.4 . .
C19 C20 C16 108.35(18) . .
C19 C20 Fe1 69.98(12) . .
C16 C20 Fe1 70.94(11) . .
C19 C20 H20 125.8 . .
C16 C20 H20 125.8 . .
Fe1 C20 H20 124.8 . .
Si2 C21 H21A 109.5 . .
Si2 C21 H21B 109.5 . .
H21A C21 H21B 109.5 . .
Si2 C21 H21C 109.5 . .
H21A C21 H21C 109.5 . .
H21B C21 H21C 109.5 . .
Si2 C22 H22A 109.5 . .
Si2 C22 H22B 109.5 . .
H22A C22 H22B 109.5 . .
Si2 C22 H22C 109.5 . .
H22A C22 H22C 109.5 . .
H22B C22 H22C 109.5 . .
C26 C23 C25 109.3(2) . .
C26 C23 C24 108.7(2) . .
C25 C23 C24 108.07(19) . .
C26 C23 Si2 110.86(16) . .
C25 C23 Si2 111.46(15) . .
C24 C23 Si2 108.37(16) . .
C23 C24 H24A 109.5 . .
C23 C24 H24B 109.5 . .
H24A C24 H24B 109.5 . .
C23 C24 H24C 109.5 . .
H24A C24 H24C 109.5 . .
H24B C24 H24C 109.5 . .
C23 C25 H25A 109.5 . .
C23 C25 H25B 109.5 . .
H25A C25 H25B 109.5 . .
C23 C25 H25C 109.5 . .
H25A C25 H25C 109.5 . .
H25B C25 H25C 109.5 . .
C23 C26 H26A 109.5 . .
C23 C26 H26B 109.5 . .
H26A C26 H26B 109.5 . .
C23 C26 H26C 109.5 . .
H26A C26 H26C 109.5 . .
H26B C26 H26C 109.5 . .
C2L C1L H1L1 109.5 . .
C2L C1L H1L2 109.5 . .
H1L1 C1L H1L2 109.5 . .
C2L C1L H1L3 109.5 . .
H1L1 C1L H1L3 109.5 . .
H1L2 C1L H1L3 109.5 . .
C1L C2L C3L 113.77(19) . .
C1L C2L H2L1 108.8 . .
C3L C2L H2L1 108.8 . .
C1L C2L H2L2 108.8 . .
C3L C2L H2L2 108.8 . .
H2L1 C2L H2L2 107.7 . .
C3L C3L C2L 114.1(2) 2_777 .
C3L C3L H3L1 108.7 2_777 .
C2L C3L H3L1 108.7 . .
C3L C3L H3L2 108.7 2_777 .
C2L C3L H3L2 108.7 . .
H3L1 C3L H3L2 107.6 . .

loop_
_geom_bond_atom_site_label_1
_geom_bond_atom_site_label_2
_geom_bond_distance
_geom_bond_site_symmetry_2
Fe1 C20 2.027(2) .
Fe1 C5 2.033(2) .
Fe1 C6 2.033(2) .
Fe1 C7 2.037(2) .
Fe1 C19 2.037(2) .
Fe1 C18 2.045(2) .
Fe1 C8 2.052(2) .
Fe1 C17 2.056(2) .
Fe1 C4 2.059(2) .
Fe1 C16 2.062(2) .
P1 N3 1.7045(17) .
P1 P2 2.2042(8) 2_667
P1 P2 2.2311(8) .
Si1 N3 1.7736(17) .
Si1 C9 1.862(2) .
Si1 C10 1.868(2) .
Si1 C11 1.893(2) .
N3 C4 1.428(3) .
C4 C5 1.424(3) .
C4 C8 1.428(3) .
C5 C6 1.417(3) .
C5 H5 0.9500 .
C6 C7 1.415(3) .
C6 H6 0.9500 .
C7 C8 1.421(3) .
C7 H7 0.9500 .
C8 H8 0.9500 .
C9 H9A 0.9800 .
C9 H9B 0.9800 .
C9 H9C 0.9800 .
C10 H10A 0.9800 .
C10 H10B 0.9800 .
C10 H10C 0.9800 .
C11 C14 1.529(3) .
C11 C13 1.530(3) .
C11 C12 1.534(3) .
C12 H12A 0.9800 .
C12 H12B 0.9800 .
C12 H12C 0.9800 .
C13 H13A 0.9800 .
C13 H13B 0.9800 .
C13 H13C 0.9800 .
C14 H14A 0.9800 .
C14 H14B 0.9800 .
C14 H14C 0.9800 .
P2 N15 1.7070(17) .
P2 P1 2.2042(8) 2_667
Si2 N15 1.7734(17) .
Si2 C21 1.858(2) .
Si2 C22 1.867(2) .
Si2 C23 1.890(2) .
N15 C16 1.430(3) .
C16 C20 1.426(3) .
C16 C17 1.427(3) .
C17 C18 1.419(3) .
C17 H17 0.9500 .
C18 C19 1.417(3) .
C18 H18 0.9500 .
C19 C20 1.419(3) .
C19 H19 0.9500 .
C20 H20 0.9500 .
C21 H21A 0.9800 .
C21 H21B 0.9800 .
C21 H21C 0.9800 .
C22 H22A 0.9800 .
C22 H22B 0.9800 .
C22 H22C 0.9800 .
C23 C26 1.527(3) .
C23 C25 1.533(3) .
C23 C24 1.537(3) .
C24 H24A 0.9800 .
C24 H24B 0.9800 .
C24 H24C 0.9800 .
C25 H25A 0.9800 .
C25 H25B 0.9800 .
C25 H25C 0.9800 .
C26 H26A 0.9800 .
C26 H26B 0.9800 .
C26 H26C 0.9800 .
C1L C2L 1.509(3) .
C1L H1L1 0.9800 .
C1L H1L2 0.9800 .
C1L H1L3 0.9800 .
C2L C3L 1.526(3) .
C2L H2L1 0.9900 .
C2L H2L2 0.9900 .
C3L C3L 1.521(4) 2_777
C3L H3L1 0.9900 .
C3L H3L2 0.9900 .

loop_
_geom_torsion_atom_site_label_1
_geom_torsion_atom_site_label_2
_geom_torsion_atom_site_label_3
_geom_torsion_atom_site_label_4
_geom_torsion
_geom_torsion_site_symmetry_1
_geom_torsion_site_symmetry_4
P2 P1 N3 C4 47.48(18) 2_667 .
P2 P1 N3 C4 -54.38(18) . .
P2 P1 N3 Si1 -119.21(8) 2_667 .
P2 P1 N3 Si1 138.94(7) . .
C9 Si1 N3 C4 -14.89(17) . .
C10 Si1 N3 C4 -131.80(15) . .
C11 Si1 N3 C4 107.53(16) . .
C9 Si1 N3 P1 152.83(11) . .
C10 Si1 N3 P1 35.92(13) . .
C11 Si1 N3 P1 -84.75(12) . .
P1 N3 C4 C5 138.17(18) . .
Si1 N3 C4 C5 -55.8(2) . .
P1 N3 C4 C8 -50.4(3) . .
Si1 N3 C4 C8 115.6(2) . .
P1 N3 C4 Fe1 46.3(3) . .
Si1 N3 C4 Fe1 -147.72(13) . .
C20 Fe1 C4 C5 -74.24(15) . .
C6 Fe1 C4 C5 37.97(13) . .
C7 Fe1 C4 C5 81.91(13) . .
C19 Fe1 C4 C5 -33.7(3) . .
C18 Fe1 C4 C5 157.8(2) . .
C8 Fe1 C4 C5 119.72(17) . .
C17 Fe1 C4 C5 -161.58(12) . .
C16 Fe1 C4 C5 -118.19(13) . .
C20 Fe1 C4 N3 43.1(2) . .
C5 Fe1 C4 N3 117.3(2) . .
C6 Fe1 C4 N3 155.3(2) . .
C7 Fe1 C4 N3 -160.8(2) . .
C19 Fe1 C4 N3 83.7(3) . .
C18 Fe1 C4 N3 -84.9(3) . .
C8 Fe1 C4 N3 -122.9(2) . .
C17 Fe1 C4 N3 -44.2(2) . .
C16 Fe1 C4 N3 -0.9(2) . .
C20 Fe1 C4 C8 166.04(12) . .
C5 Fe1 C4 C8 -119.72(17) . .
C6 Fe1 C4 C8 -81.75(13) . .
C7 Fe1 C4 C8 -37.81(12) . .
C19 Fe1 C4 C8 -153.4(2) . .
C18 Fe1 C4 C8 38.1(3) . .
C17 Fe1 C4 C8 78.70(14) . .
C16 Fe1 C4 C8 122.09(12) . .
N3 C4 C5 C6 171.73(19) . .
C8 C4 C5 C6 -1.2(2) . .
Fe1 C4 C5 C6 -59.74(14) . .
N3 C4 C5 Fe1 -128.5(2) . .
C8 C4 C5 Fe1 58.58(14) . .
C20 Fe1 C5 C6 -116.84(13) . .
C7 Fe1 C5 C6 37.62(12) . .
C19 Fe1 C5 C6 -74.65(15) . .
C18 Fe1 C5 C6 -42.7(3) . .
C8 Fe1 C5 C6 81.46(13) . .
C17 Fe1 C5 C6 171.3(2) . .
C4 Fe1 C5 C6 118.87(18) . .
C16 Fe1 C5 C6 -158.04(12) . .
C20 Fe1 C5 C4 124.29(13) . .
C6 Fe1 C5 C4 -118.87(18) . .
C7 Fe1 C5 C4 -81.25(13) . .
C19 Fe1 C5 C4 166.47(12) . .
C18 Fe1 C5 C4 -161.61(19) . .
C8 Fe1 C5 C4 -37.41(12) . .
C17 Fe1 C5 C4 52.4(3) . .
C16 Fe1 C5 C4 83.09(14) . .
C4 C5 C6 C7 1.0(2) . .
Fe1 C5 C6 C7 -59.38(15) . .
C4 C5 C6 Fe1 60.38(14) . .
C20 Fe1 C6 C7 -160.04(12) . .
C5 Fe1 C6 C7 119.36(18) . .
C19 Fe1 C6 C7 -119.32(13) . .
C18 Fe1 C6 C7 -78.96(14) . .
C8 Fe1 C6 C7 37.60(12) . .
C17 Fe1 C6 C7 -53.3(3) . .
C4 Fe1 C6 C7 81.46(13) . .
C16 Fe1 C6 C7 174.49(19) . .
C20 Fe1 C6 C5 80.60(14) . .
C7 Fe1 C6 C5 -119.36(18) . .
C19 Fe1 C6 C5 121.32(13) . .
C18 Fe1 C6 C5 161.69(12) . .
C8 Fe1 C6 C5 -81.76(13) . .
C17 Fe1 C6 C5 -172.62(19) . .
C4 Fe1 C6 C5 -37.90(12) . .
C16 Fe1 C6 C5 55.1(3) . .
C5 C6 C7 C8 -0.5(2) . .
Fe1 C6 C7 C8 -59.72(14) . .
C5 C6 C7 Fe1 59.26(15) . .
C20 Fe1 C7 C6 45.3(3) . .
C5 Fe1 C7 C6 -37.71(12) . .
C19 Fe1 C7 C6 76.30(15) . .
C18 Fe1 C7 C6 118.06(13) . .
C8 Fe1 C7 C6 -119.42(18) . .
C17 Fe1 C7 C6 158.54(12) . .
C4 Fe1 C7 C6 -81.63(13) . .
C16 Fe1 C7 C6 -173.5(2) . .
C20 Fe1 C7 C8 164.72(19) . .
C5 Fe1 C7 C8 81.71(13) . .
C6 Fe1 C7 C8 119.42(18) . .
C19 Fe1 C7 C8 -164.27(12) . .
C18 Fe1 C7 C8 -122.52(13) . .
C17 Fe1 C7 C8 -82.04(14) . .
C4 Fe1 C7 C8 37.80(12) . .
C16 Fe1 C7 C8 -54.1(3) . .
C6 C7 C8 C4 -0.3(2) . .
Fe1 C7 C8 C4 -59.53(14) . .
C6 C7 C8 Fe1 59.27(15) . .
C5 C4 C8 C7 0.9(2) . .
N3 C4 C8 C7 -171.69(19) . .
Fe1 C4 C8 C7 59.00(14) . .
C5 C4 C8 Fe1 -58.12(14) . .
N3 C4 C8 Fe1 129.3(2) . .
C20 Fe1 C8 C7 -159.1(2) . .
C5 Fe1 C8 C7 -81.58(14) . .
C6 Fe1 C8 C7 -37.61(13) . .
C19 Fe1 C8 C7 36.7(3) . .
C18 Fe1 C8 C7 75.16(15) . .
C17 Fe1 C8 C7 118.48(13) . .
C4 Fe1 C8 C7 -119.05(18) . .
C16 Fe1 C8 C7 161.12(12) . .
C20 Fe1 C8 C4 -40.1(3) . .
C5 Fe1 C8 C4 37.46(12) . .
C6 Fe1 C8 C4 81.43(13) . .
C7 Fe1 C8 C4 119.05(18) . .
C19 Fe1 C8 C4 155.7(2) . .
C18 Fe1 C8 C4 -165.79(12) . .
C17 Fe1 C8 C4 -122.47(12) . .
C16 Fe1 C8 C4 -79.83(14) . .
N3 Si1 C11 C14 -63.39(18) . .
C9 Si1 C11 C14 57.28(19) . .
C10 Si1 C11 C14 175.39(16) . .
N3 Si1 C11 C13 56.99(18) . .
C9 Si1 C11 C13 177.65(15) . .
C10 Si1 C11 C13 -64.24(18) . .
N3 Si1 C11 C12 176.83(16) . .
C9 Si1 C11 C12 -62.50(19) . .
C10 Si1 C11 C12 55.6(2) . .
N3 P1 P2 N15 1.81(10) . .
P2 P1 P2 N15 -111.22(8) 2_667 .
N3 P1 P2 P1 113.03(7) . 2_667
P2 P1 P2 P1 0.0 2_667 2_667
P1 P2 N15 C16 -46.89(18) 2_667 .
P1 P2 N15 C16 52.70(18) . .
P1 P2 N15 Si2 123.22(8) 2_667 .
P1 P2 N15 Si2 -137.19(7) . .
C21 Si2 N15 C16 12.50(18) . .
C22 Si2 N15 C16 129.40(16) . .
C23 Si2 N15 C16 -109.12(16) . .
C21 Si2 N15 P2 -158.34(10) . .
C22 Si2 N15 P2 -41.44(13) . .
C23 Si2 N15 P2 80.04(12) . .
P2 N15 C16 C20 -138.38(18) . .
Si2 N15 C16 C20 52.1(3) . .
P2 N15 C16 C17 49.3(3) . .
Si2 N15 C16 C17 -120.17(19) . .
P2 N15 C16 Fe1 -47.5(3) . .
Si2 N15 C16 Fe1 143.05(13) . .
C5 Fe1 C16 C20 75.10(15) . .
C6 Fe1 C16 C20 34.8(3) . .
C7 Fe1 C16 C20 -156.5(2) . .
C19 Fe1 C16 C20 -38.09(13) . .
C18 Fe1 C16 C20 -81.94(13) . .
C8 Fe1 C16 C20 162.45(12) . .
C17 Fe1 C16 C20 -119.54(17) . .
C4 Fe1 C16 C20 119.04(13) . .
C20 Fe1 C16 C17 119.54(17) . .
C5 Fe1 C16 C17 -165.35(11) . .
C6 Fe1 C16 C17 154.3(2) . .
C7 Fe1 C16 C17 -36.9(3) . .
C19 Fe1 C16 C17 81.46(13) . .
C18 Fe1 C16 C17 37.60(12) . .
C8 Fe1 C16 C17 -78.01(14) . .
C4 Fe1 C16 C17 -121.42(12) . .
C20 Fe1 C16 N15 -117.0(2) . .
C5 Fe1 C16 N15 -41.9(2) . .
C6 Fe1 C16 N15 -82.2(3) . .
C7 Fe1 C16 N15 86.6(3) . .
C19 Fe1 C16 N15 -155.0(2) . .
C18 Fe1 C16 N15 161.1(2) . .
C8 Fe1 C16 N15 45.5(2) . .
C17 Fe1 C16 N15 123.5(2) . .
C4 Fe1 C16 N15 2.1(2) . .
C20 C16 C17 C18 -1.3(2) . .
N15 C16 C17 C18 172.06(19) . .
Fe1 C16 C17 C18 -59.13(14) . .
C20 C16 C17 Fe1 57.87(14) . .
N15 C16 C17 Fe1 -128.8(2) . .
C20 Fe1 C17 C18 81.62(13) . .
C5 Fe1 C17 C18 159.8(2) . .
C6 Fe1 C17 C18 -35.3(3) . .
C7 Fe1 C17 C18 -74.11(15) . .
C19 Fe1 C17 C18 37.54(13) . .
C8 Fe1 C17 C18 -117.54(13) . .
C4 Fe1 C17 C18 -160.41(12) . .
C16 Fe1 C17 C18 119.26(17) . .
C20 Fe1 C17 C16 -37.64(11) . .
C5 Fe1 C17 C16 40.6(3) . .
C6 Fe1 C17 C16 -154.5(2) . .
C7 Fe1 C17 C16 166.63(11) . .
C19 Fe1 C17 C16 -81.72(12) . .
C18 Fe1 C17 C16 -119.26(17) . .
C8 Fe1 C17 C16 123.20(12) . .
C4 Fe1 C17 C16 80.33(14) . .
C16 C17 C18 C19 0.4(2) . .
Fe1 C17 C18 C19 -59.09(14) . .
C16 C17 C18 Fe1 59.51(14) . .
C20 Fe1 C18 C19 37.83(12) . .
C5 Fe1 C18 C19 -44.4(3) . .
C6 Fe1 C18 C19 -75.18(15) . .
C7 Fe1 C18 C19 -116.87(13) . .
C8 Fe1 C18 C19 -157.77(12) . .
C17 Fe1 C18 C19 119.53(18) . .
C4 Fe1 C18 C19 173.6(2) . .
C16 Fe1 C18 C19 81.87(13) . .
C20 Fe1 C18 C17 -81.70(13) . .
C5 Fe1 C18 C17 -163.89(19) . .
C6 Fe1 C18 C17 165.29(12) . .
C7 Fe1 C18 C17 123.60(13) . .
C19 Fe1 C18 C17 -119.53(18) . .
C8 Fe1 C18 C17 82.70(14) . .
C4 Fe1 C18 C17 54.1(3) . .
C16 Fe1 C18 C17 -37.66(12) . .
C17 C18 C19 C20 0.6(2) . .
Fe1 C18 C19 C20 -58.98(15) . .
C17 C18 C19 Fe1 59.56(14) . .
C20 Fe1 C19 C18 -119.25(18) . .
C5 Fe1 C19 C18 161.01(12) . .
C6 Fe1 C19 C18 120.59(13) . .
C7 Fe1 C19 C18 79.89(14) . .
C8 Fe1 C19 C18 53.4(3) . .
C17 Fe1 C19 C18 -37.44(12) . .
C4 Fe1 C19 C18 -174.2(2) . .
C16 Fe1 C19 C18 -81.21(13) . .
C5 Fe1 C19 C20 -79.75(14) . .
C6 Fe1 C19 C20 -120.17(13) . .
C7 Fe1 C19 C20 -160.86(12) . .
C18 Fe1 C19 C20 119.25(18) . .
C8 Fe1 C19 C20 172.63(19) . .
C17 Fe1 C19 C20 81.80(13) . .
C4 Fe1 C19 C20 -54.9(3) . .
C16 Fe1 C19 C20 38.03(12) . .
C18 C19 C20 C16 -1.4(2) . .
Fe1 C19 C20 C16 -60.86(14) . .
C18 C19 C20 Fe1 59.49(14) . .
C17 C16 C20 C19 1.6(2) . .
N15 C16 C20 C19 -172.03(18) . .
Fe1 C16 C20 C19 60.25(14) . .
C17 C16 C20 Fe1 -58.63(14) . .
N15 C16 C20 Fe1 127.7(2) . .
C5 Fe1 C20 C19 117.93(13) . .
C6 Fe1 C20 C19 75.68(14) . .
C7 Fe1 C20 C19 43.4(3) . .
C18 Fe1 C20 C19 -37.61(12) . .
C8 Fe1 C20 C19 -170.5(2) . .
C17 Fe1 C20 C19 -81.28(13) . .
C4 Fe1 C20 C19 158.83(12) . .
C16 Fe1 C20 C19 -118.71(18) . .
C5 Fe1 C20 C16 -123.36(13) . .
C6 Fe1 C20 C16 -165.61(12) . .
C7 Fe1 C20 C16 162.08(19) . .
C19 Fe1 C20 C16 118.71(18) . .
C18 Fe1 C20 C16 81.09(13) . .
C8 Fe1 C20 C16 -51.8(3) . .
C17 Fe1 C20 C16 37.43(12) . .
C4 Fe1 C20 C16 -82.46(14) . .
N15 Si2 C23 C26 49.6(2) . .
C21 Si2 C23 C26 -70.7(2) . .
C22 Si2 C23 C26 171.30(17) . .
N15 Si2 C23 C25 -72.40(18) . .
C21 Si2 C23 C25 167.35(16) . .
C22 Si2 C23 C25 49.34(19) . .
N15 Si2 C23 C24 168.80(15) . .
C21 Si2 C23 C24 48.55(18) . .
C22 Si2 C23 C24 -69.47(18) . .
C1L C2L C3L C3L 65.5(3) . 2_777
